data_4334780
loop_
_publ_author_name
'Ralf Haiges'
'C. Bigler Jones'
'Karl O. Christe'

_publ_contact_author_address
;University of Southern California
Loker Hydrocarbon Research Institute and Department of Chemistry
Los Angeles, CA 90089
USA
;
_publ_contact_author_email haiges@usc.edu
_publ_contact_author_name 'Haiges, Ralf'
_publ_contact_author_phone '+1 (213) 740-3197'
_publ_section_title
;
 Energetic Bis(3,5-dinitro-1H-1,2,4-triazolyl)dihydro- and dichloroborates
 and Bis(5-nitro-2H-tetrazolyl)-, Bis(5-(trinitromethyl)-2H-tetrazolyl)-,
 and Bis(5-(fluorodinitromethyl)-2H-tetrazolyl)dihydroborate
;
_journal_name_full 'Inorganic Chemistry'
_journal_page_first 5551
_journal_page_last 5558
_journal_paper_doi 10.1021/ic400504h
_journal_volume 52
_journal_year 2013
_chemical_formula_moiety 'C4 H2 B N10 O8, C4 H12 N'
_chemical_formula_sum 'C8 H14 B N11 O8'
_chemical_formula_weight 403.11
_space_group_crystal_system triclinic
_space_group_IT_number 2
_space_group_name_Hall '-P 1'
_space_group_name_H-M_alt 'P -1'
_symmetry_space_group_name_Hall '-P 1'
_symmetry_space_group_name_H-M 'P -1'
_atom_sites_solution_hydrogens mixed
_atom_sites_solution_primary direct
_atom_sites_solution_secondary difmap
_cell_angle_alpha 85.815(2)
_cell_angle_beta 86.127(2)
_cell_angle_gamma 79.409(2)
_cell_formula_units_Z 4
_cell_length_a 11.4579(5)
_cell_length_b 12.0559(6)
_cell_length_c 13.0552(6)
_cell_measurement_reflns_used 3698
_cell_measurement_temperature 163.(2)
_cell_measurement_theta_max 27.1879
_cell_measurement_theta_min 2.3294
_cell_volume 1765.24(14)
_computing_cell_refinement 'APEX2 v2012.10-0 (Bruker AXS)'
_computing_data_collection 'Bruker SMART V5.632'
_computing_data_reduction 'SAINT V8.27B (Bruker AXS, 2009)'
_computing_structure_refinement 'SHELXL 2012-4 (Sheldrick, 2012)'
_computing_structure_solution 'SHELXS-97 (Sheldrick, 2008)'
_diffrn_ambient_temperature 163.(2)
_diffrn_detector_area_resol_mean 8.3660
_diffrn_measured_fraction_theta_full 0.983
_diffrn_measured_fraction_theta_max 0.936
_diffrn_measurement_device_type 'Bruker APEX CCD'
_diffrn_measurement_method 'omega- and phi-scans'
_diffrn_radiation_monochromator graphite
_diffrn_radiation_type 'MoK\a '
_diffrn_radiation_wavelength 0.71073
_diffrn_reflns_av_R_equivalents 0.0208
_diffrn_reflns_av_sigmaI/netI 0.0436
_diffrn_reflns_limit_h_max 14
_diffrn_reflns_limit_h_min -14
_diffrn_reflns_limit_k_max 7
_diffrn_reflns_limit_k_min -15
_diffrn_reflns_limit_l_max 16
_diffrn_reflns_limit_l_min -16
_diffrn_reflns_number 10932
_diffrn_reflns_theta_full 25.00
_diffrn_reflns_theta_max 27.52
_diffrn_reflns_theta_min 1.57
_diffrn_source 'fine-focus tube'
_exptl_absorpt_coefficient_mu 0.132
_exptl_absorpt_correction_T_max 0.99
_exptl_absorpt_correction_T_min 0.89
_exptl_absorpt_correction_type multi-scan
_exptl_absorpt_process_details 'Bruker SADABS V2012/1'
_exptl_crystal_colour 'clear colourless'
_exptl_crystal_density_diffrn 1.517
_exptl_crystal_description blade
_exptl_crystal_F_000 832
_exptl_crystal_size_max 0.300
_exptl_crystal_size_mid 0.250
_exptl_crystal_size_min 0.090
_refine_diff_density_max 0.461
_refine_diff_density_min -0.231
_refine_ls_extinction_method none
_refine_ls_goodness_of_fit_ref 1.039
_refine_ls_hydrogen_treatment mixed
_refine_ls_matrix_type full
_refine_ls_number_parameters 529
_refine_ls_number_reflns 7604
_refine_ls_number_restraints 4
_refine_ls_restrained_S_all 1.039
_refine_ls_R_factor_all 0.0854
_refine_ls_R_factor_gt 0.0552
_refine_ls_shift/su_max 0.011
_refine_ls_shift/su_mean 0.001
_refine_ls_structure_factor_coef Fsqd
_refine_ls_weighting_details
;
w=1/[\s^2^(Fo^2^)+(0.0802P)^2^+0.2997P]
where P=(Fo^2^+2Fc^2^)/3
;
_refine_ls_weighting_scheme calc
_refine_ls_wR_factor_gt 0.1407
_refine_ls_wR_factor_ref 0.1615
_reflns_number_gt 4953
_reflns_number_total 7604
_reflns_threshold_expression 'I > 2\s(I)'
_cod_data_source_file ic400504h_si_002_3.cif
_cod_data_source_block TMABH2DNT2
_cod_database_code 4334780

loop_
_space_group_symop_operation_xyz
'x, y, z'
'-x, -y, -z'

loop_
_atom_site_label
_atom_site_type_symbol
_atom_site_fract_x
_atom_site_fract_y
_atom_site_fract_z
_atom_site_U_iso_or_equiv
_atom_site_adp_type
_atom_site_occupancy
_atom_site_site_symmetry_order
_atom_site_calc_flag
_atom_site_refinement_flags_posn
_atom_site_refinement_flags_adp
B1 B 0.3013(3) 0.3376(2) 0.54829(19) 0.0370(6) Uani 1 1 d D .
B2 B 0.2372(3) 0.6809(2) -0.0524(2) 0.0386(6) Uani 1 1 d D .
C1 C 0.40986(18) 0.41177(17) 0.29198(16) 0.0306(5) Uani 1 1 d . .
C2 C 0.27529(17) 0.33268(17) 0.34486(15) 0.0301(5) Uani 1 1 d . .
C3 C 0.4632(2) 0.06158(18) 0.61961(16) 0.0350(5) Uani 1 1 d . .
C4 C 0.28692(19) 0.12456(17) 0.62097(15) 0.0311(5) Uani 1 1 d . .
C5 C 0.0786(2) 0.95852(19) -0.12471(17) 0.0386(5) Uani 1 1 d . .
C6 C 0.25285(19) 0.89161(18) -0.12751(16) 0.0326(5) Uani 1 1 d . .
C7 C 0.12081(19) 0.60718(17) 0.20113(17) 0.0339(5) Uani 1 1 d . .
C8 C 0.25108(18) 0.69277(17) 0.15128(16) 0.0325(5) Uani 1 1 d . .
C9 C 0.8622(2) 0.1972(2) 0.5224(2) 0.0525(7) Uani 1 1 d . .
H9A H 0.9266 0.1567 0.4787 0.079 Uiso 1 1 calc R U
H9B H 0.8177 0.1429 0.5591 0.079 Uiso 1 1 calc R U
H9C H 0.8958 0.2377 0.5723 0.079 Uiso 1 1 calc R U
C10 C 0.7248(3) 0.2179(2) 0.3859(2) 0.0730(10) Uani 1 1 d . .
H10A H 0.6660 0.2713 0.3475 0.109 Uiso 1 1 calc R U
H10B H 0.6854 0.1615 0.4252 0.109 Uiso 1 1 calc R U
H10C H 0.7860 0.1799 0.3378 0.109 Uiso 1 1 calc R U
C11 C 0.6842(2) 0.3454(2) 0.5231(2) 0.0543(7) Uani 1 1 d . .
H11A H 0.7194 0.3870 0.5709 0.081 Uiso 1 1 calc R U
H11B H 0.6388 0.2933 0.5621 0.081 Uiso 1 1 calc R U
H11C H 0.6310 0.3988 0.4794 0.081 Uiso 1 1 calc R U
C12 C 0.8480(3) 0.3593(3) 0.3993(3) 0.0747(10) Uani 1 1 d . .
H12A H 0.8851 0.3990 0.4475 0.112 Uiso 1 1 calc R U
H12B H 0.7939 0.4143 0.3578 0.112 Uiso 1 1 calc R U
H12C H 0.9098 0.3174 0.3540 0.112 Uiso 1 1 calc R U
C13 C 0.8580(2) 0.6760(3) -0.0080(3) 0.0847(11) Uani 1 1 d . .
H13A H 0.8591 0.6614 -0.0810 0.127 Uiso 1 1 calc R U
H13B H 0.8885 0.6056 0.0315 0.127 Uiso 1 1 calc R U
H13C H 0.9081 0.7320 0.0005 0.127 Uiso 1 1 calc R U
C14 C 0.7269(3) 0.7436(3) 0.1402(2) 0.0792(10) Uani 1 1 d . .
H14A H 0.7754 0.8005 0.1504 0.119 Uiso 1 1 calc R U
H14B H 0.7561 0.6740 0.1813 0.119 Uiso 1 1 calc R U
H14C H 0.6439 0.7722 0.1617 0.119 Uiso 1 1 calc R U
C15 C 0.6633(3) 0.6313(2) 0.0171(3) 0.0695(9) Uani 1 1 d . .
H15A H 0.5796 0.6604 0.0357 0.104 Uiso 1 1 calc R U
H15B H 0.6916 0.5645 0.0621 0.104 Uiso 1 1 calc R U
H15C H 0.6714 0.6106 -0.0546 0.104 Uiso 1 1 calc R U
C16 C 0.6842(3) 0.8224(2) -0.0336(2) 0.0649(8) Uani 1 1 d . .
H16A H 0.7344 0.8798 -0.0316 0.097 Uiso 1 1 calc R U
H16B H 0.6038 0.8522 -0.0059 0.097 Uiso 1 1 calc R U
H16C H 0.6807 0.8032 -0.1048 0.097 Uiso 1 1 calc R U
H1 H 0.3557(17) 0.3905(16) 0.5859(15) 0.036(6) Uiso 1 1 d D .
H2 H 0.2043(14) 0.3651(18) 0.5597(16) 0.039(6) Uiso 1 1 d D .
H3 H 0.3354(14) 0.6552(18) -0.0638(16) 0.039(6) Uiso 1 1 d D .
H4 H 0.1884(18) 0.6288(17) -0.0932(16) 0.041(6) Uiso 1 1 d D .
N1 N 0.33235(15) 0.34879(14) 0.42817(13) 0.0312(4) Uani 1 1 d . .
N2 N 0.42322(16) 0.40187(14) 0.39232(13) 0.0335(4) Uani 1 1 d . .
N3 N 0.32006(15) 0.37150(14) 0.25664(13) 0.0318(4) Uani 1 1 d . .
N4 N 0.34288(16) 0.21024(14) 0.58672(13) 0.0324(4) Uani 1 1 d . .
N5 N 0.46108(16) 0.16751(15) 0.58555(14) 0.0372(4) Uani 1 1 d . .
N6 N 0.35896(17) 0.02827(15) 0.64264(13) 0.0357(4) Uani 1 1 d . .
N7 N 0.17600(16) 0.27319(15) 0.34988(14) 0.0353(4) Uani 1 1 d . .
N8 N 0.48988(16) 0.46845(15) 0.22385(14) 0.0362(4) Uani 1 1 d . .
N9 N 0.57632(19) -0.01561(18) 0.63165(15) 0.0453(5) Uani 1 1 d . .
N10 N 0.15807(17) 0.13575(16) 0.63511(14) 0.0374(4) Uani 1 1 d . .
N11 N 0.19596(16) 0.80755(15) -0.09249(13) 0.0328(4) Uani 1 1 d . .
N12 N 0.07807(16) 0.85319(16) -0.09036(14) 0.0387(5) Uani 1 1 d . .
N13 N 0.18389(16) 0.98944(15) -0.14901(14) 0.0367(4) Uani 1 1 d . .
N14 N 0.20145(15) 0.67010(14) 0.06656(13) 0.0317(4) Uani 1 1 d . .
N15 N 0.11430(16) 0.61223(15) 0.10000(14) 0.0357(4) Uani 1 1 d . .
N16 N 0.20432(16) 0.65445(15) 0.23868(14) 0.0357(4) Uani 1 1 d . .
N17 N -0.03157(19) 1.03957(19) -0.13379(16) 0.0522(6) Uani 1 1 d . .
N18 N 0.38228(16) 0.87858(16) -0.14361(14) 0.0374(4) Uani 1 1 d . .
N19 N 0.04103(17) 0.54925(16) 0.26783(15) 0.0412(5) Uani 1 1 d . .
N20 N 0.34846(17) 0.75409(17) 0.14850(15) 0.0415(5) Uani 1 1 d . .
N21 N 0.78065(16) 0.27965(15) 0.45735(13) 0.0339(4) Uani 1 1 d . .
N22 N 0.73500(16) 0.71968(15) 0.02937(14) 0.0359(4) Uani 1 1 d . .
O1 O 0.15183(14) 0.22346(15) 0.43081(12) 0.0459(4) Uani 1 1 d . .
O2 O 0.12219(15) 0.27719(16) 0.27142(12) 0.0539(5) Uani 1 1 d . .
O3 O 0.45688(14) 0.50074(14) 0.13749(12) 0.0429(4) Uani 1 1 d . .
O4 O 0.58328(15) 0.48056(15) 0.25723(13) 0.0504(4) Uani 1 1 d . .
O5 O 0.66658(17) 0.02316(19) 0.6140(2) 0.0835(7) Uani 1 1 d . .
O6 O 0.57204(17) -0.11327(15) 0.65693(16) 0.0654(6) Uani 1 1 d . .
O7 O 0.11565(15) 0.05381(15) 0.61657(14) 0.0523(5) Uani 1 1 d . .
O8 O 0.10261(15) 0.22423(14) 0.66606(12) 0.0455(4) Uani 1 1 d . .
O9 O -0.12460(17) 1.00647(19) -0.11154(18) 0.0736(6) Uani 1 1 d . .
O10 O -0.02314(18) 1.13698(17) -0.15968(16) 0.0743(7) Uani 1 1 d . .
O11 O 0.43594(15) 0.78898(14) -0.17347(13) 0.0494(4) Uani 1 1 d . .
O12 O 0.42652(15) 0.95973(15) -0.12647(14) 0.0498(4) Uani 1 1 d . .
O13 O 0.37215(15) 0.80667(15) 0.06845(13) 0.0493(4) Uani 1 1 d . .
O14 O 0.40307(18) 0.7482(2) 0.22646(14) 0.0714(6) Uani 1 1 d . .
O15 O 0.06460(16) 0.53009(14) 0.35866(12) 0.0496(4) Uani 1 1 d . .
O16 O -0.04282(16) 0.52195(16) 0.22904(14) 0.0575(5) Uani 1 1 d . .

loop_
_atom_site_aniso_label
_atom_site_aniso_U_11
_atom_site_aniso_U_22
_atom_site_aniso_U_33
_atom_site_aniso_U_12
_atom_site_aniso_U_13
_atom_site_aniso_U_23
B1 0.0494(16) 0.0258(13) 0.0324(13) 0.0004(12) -0.0025(11) 0.0019(10)
B2 0.0526(16) 0.0285(13) 0.0324(13) -0.0015(12) -0.0055(12) 0.0014(10)
C1 0.0276(10) 0.0269(11) 0.0350(11) -0.0001(9) -0.0034(9) 0.0039(9)
C2 0.0269(10) 0.0284(11) 0.0322(11) 0.0022(9) -0.0056(9) 0.0025(8)
C3 0.0389(12) 0.0319(12) 0.0314(11) 0.0006(10) -0.0042(9) 0.0019(9)
C4 0.0358(11) 0.0300(11) 0.0265(10) -0.0031(9) -0.0047(9) 0.0007(8)
C5 0.0344(12) 0.0399(13) 0.0356(12) 0.0044(10) 0.0009(10) 0.0072(10)
C6 0.0348(11) 0.0313(11) 0.0298(11) -0.0024(9) -0.0023(9) 0.0016(9)
C7 0.0336(11) 0.0260(11) 0.0389(12) 0.0008(9) -0.0053(9) 0.0060(9)
C8 0.0297(11) 0.0299(11) 0.0351(12) 0.0013(9) -0.0059(9) 0.0020(9)
C9 0.0460(14) 0.0500(15) 0.0586(16) -0.0005(12) -0.0185(12) 0.0098(12)
C10 0.085(2) 0.0547(18) 0.081(2) 0.0024(16) -0.0399(18) -0.0214(15)
C11 0.0434(14) 0.0663(18) 0.0468(15) 0.0057(13) -0.0010(12) -0.0022(13)
C12 0.0463(16) 0.0593(19) 0.112(3) -0.0123(14) 0.0129(17) 0.0292(18)
C13 0.0349(15) 0.116(3) 0.092(2) 0.0014(17) -0.0020(15) 0.029(2)
C14 0.118(3) 0.071(2) 0.0495(18) -0.006(2) -0.0250(18) -0.0126(15)
C15 0.0652(19) 0.0552(18) 0.094(2) -0.0264(16) -0.0005(17) -0.0064(16)
C16 0.080(2) 0.0456(16) 0.0653(19) -0.0030(15) -0.0221(16) 0.0162(13)
N1 0.0345(9) 0.0250(9) 0.0311(9) 0.0008(8) -0.0038(7) 0.0038(7)
N2 0.0375(10) 0.0264(9) 0.0357(10) -0.0034(8) -0.0059(8) 0.0026(7)
N3 0.0287(9) 0.0304(9) 0.0334(10) 0.0007(7) -0.0020(7) 0.0032(7)
N4 0.0389(10) 0.0292(9) 0.0271(9) -0.0010(8) -0.0055(7) 0.0024(7)
N5 0.0375(10) 0.0356(10) 0.0359(10) -0.0018(8) -0.0049(8) 0.0051(8)
N6 0.0425(11) 0.0274(9) 0.0353(10) -0.0017(8) -0.0044(8) 0.0021(7)
N7 0.0312(9) 0.0403(11) 0.0323(10) -0.0028(8) -0.0027(8) 0.0047(8)
N8 0.0358(10) 0.0331(10) 0.0379(10) -0.0034(8) -0.0020(8) 0.0014(8)
N9 0.0451(12) 0.0416(12) 0.0419(11) 0.0068(10) -0.0009(9) 0.0066(9)
N10 0.0392(10) 0.0370(11) 0.0343(10) -0.0044(9) -0.0084(8) 0.0083(8)
N11 0.0344(10) 0.0310(10) 0.0310(9) -0.0014(8) -0.0056(8) 0.0022(7)
N12 0.0355(10) 0.0401(11) 0.0378(10) -0.0033(9) -0.0042(8) 0.0090(8)
N13 0.0378(10) 0.0312(10) 0.0362(10) 0.0018(8) 0.0013(8) 0.0058(8)
N14 0.0322(9) 0.0270(9) 0.0339(10) -0.0005(8) -0.0064(8) 0.0036(7)
N15 0.0381(10) 0.0274(9) 0.0408(11) -0.0039(8) -0.0087(8) 0.0049(8)
N16 0.0322(9) 0.0363(10) 0.0357(10) 0.0007(8) -0.0058(8) 0.0025(8)
N17 0.0410(12) 0.0572(14) 0.0467(12) 0.0111(11) 0.0060(10) 0.0153(10)
N18 0.0365(10) 0.0384(11) 0.0350(10) -0.0020(9) -0.0049(8) 0.0041(8)
N19 0.0399(11) 0.0345(11) 0.0451(12) -0.0001(9) -0.0027(9) 0.0082(9)
N20 0.0354(10) 0.0521(13) 0.0373(11) -0.0089(9) -0.0064(9) 0.0007(9)
N21 0.0349(10) 0.0308(10) 0.0370(10) -0.0073(8) -0.0077(8) 0.0002(8)
N22 0.0376(10) 0.0336(10) 0.0374(10) -0.0067(8) -0.0103(8) 0.0005(8)
O1 0.0394(9) 0.0567(11) 0.0412(9) -0.0137(8) -0.0042(7) 0.0135(8)
O2 0.0469(10) 0.0802(13) 0.0390(10) -0.0235(10) -0.0105(8) 0.0043(9)
O3 0.0447(9) 0.0459(10) 0.0360(9) -0.0079(8) -0.0026(7) 0.0105(7)
O4 0.0434(10) 0.0618(12) 0.0498(10) -0.0209(9) -0.0080(8) 0.0051(8)
O5 0.0381(11) 0.0698(14) 0.133(2) -0.0005(10) 0.0026(12) 0.0293(14)
O6 0.0598(12) 0.0369(10) 0.0889(15) 0.0111(9) 0.0006(10) 0.0122(10)
O7 0.0497(10) 0.0438(10) 0.0669(12) -0.0150(9) -0.0174(9) 0.0035(9)
O8 0.0428(9) 0.0424(10) 0.0461(10) 0.0020(8) 0.0024(8) 0.0032(8)
O9 0.0339(10) 0.0829(15) 0.0963(16) 0.0014(10) -0.0021(10) 0.0141(12)
O10 0.0651(13) 0.0542(12) 0.0806(15) 0.0255(10) 0.0230(11) 0.0321(11)
O11 0.0423(9) 0.0411(10) 0.0584(11) 0.0046(8) 0.0067(8) 0.0000(8)
O12 0.0440(10) 0.0468(10) 0.0614(11) -0.0131(8) -0.0103(8) -0.0030(8)
O13 0.0460(10) 0.0578(11) 0.0455(10) -0.0172(8) -0.0065(8) 0.0114(8)
O14 0.0678(13) 0.1132(18) 0.0448(11) -0.0455(13) -0.0175(10) 0.0047(11)
O15 0.0535(10) 0.0505(10) 0.0404(10) -0.0039(8) -0.0020(8) 0.0119(8)
O16 0.0516(11) 0.0608(12) 0.0637(12) -0.0239(9) -0.0124(9) 0.0163(9)

loop_
_atom_type_symbol
_atom_type_description
_atom_type_scat_dispersion_real
_atom_type_scat_dispersion_imag
_atom_type_scat_source
C C 0.0033 0.0016 'International Tables Vol C Tables 4.2.6.8 and 6.1.1.4'
H H 0.0000 0.0000 'International Tables Vol C Tables 4.2.6.8 and 6.1.1.4'
B B 0.0013 0.0007 'International Tables Vol C Tables 4.2.6.8 and 6.1.1.4'
N N 0.0061 0.0033 'International Tables Vol C Tables 4.2.6.8 and 6.1.1.4'
O O 0.0106 0.0060 'International Tables Vol C Tables 4.2.6.8 and 6.1.1.4'

loop_
_geom_angle_atom_site_label_1
_geom_angle_atom_site_label_2
_geom_angle_atom_site_label_3
_geom_angle
N4 B1 N1 107.93(17)
N4 B1 H1 108.0(11)
N1 B1 H1 107.2(11)
N4 B1 H2 112.2(12)
N1 B1 H2 106.8(11)
H1 B1 H2 114.3(16)
N11 B2 N14 108.20(18)
N11 B2 H3 110.8(11)
N14 B2 H3 108.8(11)
N11 B2 H4 107.4(12)
N14 B2 H4 109.0(12)
H3 B2 H4 112.6(16)
N2 C1 N3 118.09(19)
N2 C1 N8 119.89(19)
N3 C1 N8 122.00(18)
N3 C2 N1 114.72(19)
N3 C2 N7 121.84(18)
N1 C2 N7 123.39(18)
N5 C3 N6 117.75(19)
N5 C3 N9 120.4(2)
N6 C3 N9 121.8(2)
N6 C4 N4 114.25(19)
N6 C4 N10 121.97(19)
N4 C4 N10 123.77(18)
N12 C5 N13 118.00(19)
N12 C5 N17 121.1(2)
N13 C5 N17 120.9(2)
N13 C6 N11 115.32(19)
N13 C6 N18 120.74(19)
N11 C6 N18 123.93(18)
N15 C7 N16 117.7(2)
N15 C7 N19 120.4(2)
N16 C7 N19 121.9(2)
N16 C8 N14 114.89(19)
N16 C8 N20 121.65(19)
N14 C8 N20 123.45(19)
N21 C9 H9A 109.5
N21 C9 H9B 109.5
H9A C9 H9B 109.5
N21 C9 H9C 109.5
H9A C9 H9C 109.5
H9B C9 H9C 109.5
N21 C10 H10A 109.5
N21 C10 H10B 109.5
H10A C10 H10B 109.5
N21 C10 H10C 109.5
H10A C10 H10C 109.5
H10B C10 H10C 109.5
N21 C11 H11A 109.5
N21 C11 H11B 109.5
H11A C11 H11B 109.5
N21 C11 H11C 109.5
H11A C11 H11C 109.5
H11B C11 H11C 109.5
N21 C12 H12A 109.5
N21 C12 H12B 109.5
H12A C12 H12B 109.5
N21 C12 H12C 109.5
H12A C12 H12C 109.5
H12B C12 H12C 109.5
N22 C13 H13A 109.5
N22 C13 H13B 109.5
H13A C13 H13B 109.5
N22 C13 H13C 109.5
H13A C13 H13C 109.5
H13B C13 H13C 109.5
N22 C14 H14A 109.5
N22 C14 H14B 109.5
H14A C14 H14B 109.5
N22 C14 H14C 109.5
H14A C14 H14C 109.5
H14B C14 H14C 109.5
N22 C15 H15A 109.5
N22 C15 H15B 109.5
H15A C15 H15B 109.5
N22 C15 H15C 109.5
H15A C15 H15C 109.5
H15B C15 H15C 109.5
N22 C16 H16A 109.5
N22 C16 H16B 109.5
H16A C16 H16B 109.5
N22 C16 H16C 109.5
H16A C16 H16C 109.5
H16B C16 H16C 109.5
C2 N1 N2 106.14(16)
C2 N1 B1 133.46(19)
N2 N1 B1 119.42(17)
C1 N2 N1 102.28(16)
C2 N3 C1 98.77(17)
C4 N4 N5 106.31(16)
C4 N4 B1 134.90(19)
N5 N4 B1 118.76(18)
C3 N5 N4 102.55(18)
C4 N6 C3 99.14(18)
O1 N7 O2 124.84(19)
O1 N7 C2 118.30(17)
O2 N7 C2 116.86(17)
O4 N8 O3 125.34(19)
O4 N8 C1 117.71(18)
O3 N8 C1 116.96(18)
O6 N9 O5 125.5(2)
O6 N9 C3 117.1(2)
O5 N9 C3 117.4(2)
O8 N10 O7 125.9(2)
O8 N10 C4 117.56(19)
O7 N10 C4 116.56(19)
C6 N11 N12 105.74(17)
C6 N11 B2 134.35(19)
N12 N11 B2 119.84(18)
C5 N12 N11 102.52(17)
C6 N13 C5 98.42(18)
C8 N14 N15 106.11(17)
C8 N14 B2 133.54(19)
N15 N14 B2 119.55(18)
C7 N15 N14 102.59(17)
C8 N16 C7 98.73(18)
O9 N17 O10 124.9(2)
O9 N17 C5 118.0(2)
O10 N17 C5 117.0(2)
O11 N18 O12 125.9(2)
O11 N18 C6 117.55(19)
O12 N18 C6 116.56(18)
O16 N19 O15 125.2(2)
O16 N19 C7 117.63(19)
O15 N19 C7 117.2(2)
O14 N20 O13 124.3(2)
O14 N20 C8 117.32(19)
O13 N20 C8 118.35(18)
C12 N21 C10 110.4(2)
C12 N21 C9 109.7(2)
C10 N21 C9 109.44(19)
C12 N21 C11 108.7(2)
C10 N21 C11 108.2(2)
C9 N21 C11 110.34(19)
C13 N22 C15 107.5(2)
C13 N22 C16 110.5(2)
C15 N22 C16 108.0(2)
C13 N22 C14 112.2(2)
C15 N22 C14 108.0(2)
C16 N22 C14 110.3(2)

loop_
_geom_bond_atom_site_label_1
_geom_bond_atom_site_label_2
_geom_bond_distance
B1 N4 1.577(3)
B1 N1 1.586(3)
B1 H1 1.127(15)
B1 H2 1.103(15)
B2 N11 1.575(3)
B2 N14 1.582(3)
B2 H3 1.113(15)
B2 H4 1.099(15)
C1 N2 1.323(3)
C1 N3 1.337(3)
C1 N8 1.460(3)
C2 N3 1.318(3)
C2 N1 1.350(3)
C2 N7 1.448(3)
C3 N5 1.318(3)
C3 N6 1.337(3)
C3 N9 1.461(3)
C4 N6 1.319(3)
C4 N4 1.347(3)
C4 N10 1.458(3)
C5 N12 1.317(3)
C5 N13 1.338(3)
C5 N17 1.454(3)
C6 N13 1.317(3)
C6 N11 1.340(3)
C6 N18 1.465(3)
C7 N15 1.324(3)
C7 N16 1.336(3)
C7 N19 1.456(3)
C8 N16 1.317(3)
C8 N14 1.345(3)
C8 N20 1.444(3)
C9 N21 1.492(3)
C9 H9A 0.98
C9 H9B 0.98
C9 H9C 0.98
C10 N21 1.480(3)
C10 H10A 0.98
C10 H10B 0.98
C10 H10C 0.98
C11 N21 1.495(3)
C11 H11A 0.98
C11 H11B 0.98
C11 H11C 0.98
C12 N21 1.476(3)
C12 H12A 0.98
C12 H12B 0.98
C12 H12C 0.98
C13 N22 1.474(3)
C13 H13A 0.98
C13 H13B 0.98
C13 H13C 0.98
C14 N22 1.489(3)
C14 H14A 0.98
C14 H14B 0.98
C14 H14C 0.98
C15 N22 1.483(3)
C15 H15A 0.98
C15 H15B 0.98
C15 H15C 0.98
C16 N22 1.483(3)
C16 H16A 0.98
C16 H16B 0.98
C16 H16C 0.98
N1 N2 1.359(2)
N4 N5 1.357(2)
N7 O1 1.217(2)
N7 O2 1.224(2)
N8 O4 1.219(2)
N8 O3 1.227(2)
N9 O6 1.208(3)
N9 O5 1.213(3)
N10 O8 1.218(2)
N10 O7 1.224(2)
N11 N12 1.361(2)
N14 N15 1.352(3)
N17 O9 1.216(3)
N17 O10 1.217(3)
N18 O11 1.217(2)
N18 O12 1.222(2)
N19 O16 1.222(2)
N19 O15 1.230(2)
N20 O14 1.221(2)
N20 O13 1.223(2)
